data_4513975
loop_
_publ_author_name
'Zhou, Pengfei'
'Cai, Yunfei'
'Zhong, Xia'
'Luo, Weiwei'
'Kang, Tengfei'
'Li, Jun'
'Liu, Xiaohua'
'Lin, Lili'
'Feng, Xiaoming'

_publ_section_title
;
 Catalytic Asymmetric Intra- and Intermolecular Haloetherification of
 Enones: An Efficient Approach to (&#x2212;)-Centrolobine
;
_journal_issue 11
_journal_name_full 'ACS Catalysis'
_journal_page_first 7778
_journal_paper_doi 10.1021/acscatal.6b02048
_journal_volume 6
_journal_year 2016
_chemical_absolute_configuration rmad
_chemical_formula_moiety 'C11 H13 Br O2 S'
_chemical_formula_sum 'C11 H13 Br O2 S'
_chemical_formula_weight 289.18
_space_group_crystal_system monoclinic
_space_group_IT_number 4
_space_group_name_Hall 'P 2yb'
_space_group_name_H-M_alt 'P 1 21 1'
_symmetry_space_group_name_Hall 'P 2yb'
_symmetry_space_group_name_H-M 'P 1 21 1'
_atom_sites_solution_hydrogens geom
_atom_sites_solution_primary direct
_audit_creation_date 2015-03-27
_audit_creation_method
;
Olex2 1.2
(compiled 2015.01.26 svn.r3150 for OlexSys, GUI svn.r4998)
;
_cell_angle_alpha 90
_cell_angle_beta 105.113(9)
_cell_angle_gamma 90
_cell_formula_units_Z 4
_cell_length_a 9.6991(8)
_cell_length_b 9.5870(7)
_cell_length_c 13.7942(13)
_cell_measurement_reflns_used 3666
_cell_measurement_temperature 293
_cell_measurement_theta_max 24.2070
_cell_measurement_theta_min 3.6470
_cell_volume 1238.29(19)
_computing_cell_refinement
;
CrysAlisPro, Agilent Technologies,
Version 1.171.37.33 (release 27-03-2014 CrysAlis171 .NET)
(compiled Mar 27 2014,17:12:48)
;
_computing_data_collection
;
CrysAlisPro, Agilent Technologies,
Version 1.171.37.33 (release 27-03-2014 CrysAlis171 .NET)
(compiled Mar 27 2014,17:12:48)
;
_computing_data_reduction
;
CrysAlisPro, Agilent Technologies,
Version 1.171.37.33 (release 27-03-2014 CrysAlis171 .NET)
(compiled Mar 27 2014,17:12:48)
;
_computing_molecular_graphics 'Olex2 (Dolomanov et al., 2009)'
_computing_publication_material 'Olex2 (Dolomanov et al., 2009)'
_computing_structure_refinement 'ShelXL (Sheldrick, 2008)'
_computing_structure_solution 'ShelXT (Sheldrick, 2015)'
_diffrn_ambient_temperature 293
_diffrn_detector 'CCD plate'
_diffrn_detector_area_resol_mean 15.9595
_diffrn_detector_type EosS2
_diffrn_measured_fraction_theta_full 0.997
_diffrn_measured_fraction_theta_max 0.997
_diffrn_measurement_details
;
  1 omega  -53.00   35.00   1.0000    4.0000
omega____ theta____ kappa____ phi______ frames
    -       15.8819  -38.0000   60.0000 88

  2 omega  -20.00   55.00   1.0000    4.0000
omega____ theta____ kappa____ phi______ frames
    -       15.8819  -99.0000   30.0000 75

  3 omega  -11.00   83.00   1.0000    4.0000
omega____ theta____ kappa____ phi______ frames
    -       15.8819   77.0000  -30.0000 94

  4 omega   -1.00   83.00   1.0000    4.0000
omega____ theta____ kappa____ phi______ frames
    -       15.8819   57.0000 -150.0000 84

  5 omega   -1.00   83.00   1.0000    4.0000
omega____ theta____ kappa____ phi______ frames
    -       15.8819   57.0000 -120.0000 84

  6 omega  -62.00  -11.00   1.0000    4.0000
omega____ theta____ kappa____ phi______ frames
    -      -16.8194  110.0000   39.0000 51

  7 omega   -3.00   37.00   1.0000    4.0000
omega____ theta____ kappa____ phi______ frames
    -       15.8819   38.0000  150.0000 40

  8 omega  -51.00   33.00   1.0000    4.0000
omega____ theta____ kappa____ phi______ frames
    -       15.8819  -57.0000 -150.0000 84
;
_diffrn_measurement_device 'four-circle diffractometer'
_diffrn_measurement_device_type 'New Gemini, Dual, Cu at zero, EosS2'
_diffrn_measurement_method '\w scans'
_diffrn_orient_matrix_UB_11 -0.0361198000
_diffrn_orient_matrix_UB_12 -0.0079160000
_diffrn_orient_matrix_UB_13 -0.0514731000
_diffrn_orient_matrix_UB_21 -0.0058675000
_diffrn_orient_matrix_UB_22 -0.0727744000
_diffrn_orient_matrix_UB_23 0.0072800000
_diffrn_orient_matrix_UB_31 -0.0663890000
_diffrn_orient_matrix_UB_32 0.0106954000
_diffrn_orient_matrix_UB_33 0.0114717000
_diffrn_radiation_monochromator graphite
_diffrn_radiation_probe x-ray
_diffrn_radiation_type MoK\a
_diffrn_radiation_wavelength 0.71073
_diffrn_reflns_av_R_equivalents 0.0701
_diffrn_reflns_av_unetI/netI 0.0865
_diffrn_reflns_Laue_measured_fraction_full 0.997
_diffrn_reflns_Laue_measured_fraction_max 0.997
_diffrn_reflns_limit_h_max 12
_diffrn_reflns_limit_h_min -12
_diffrn_reflns_limit_k_max 11
_diffrn_reflns_limit_k_min -11
_diffrn_reflns_limit_l_max 17
_diffrn_reflns_limit_l_min -17
_diffrn_reflns_number 14793
_diffrn_reflns_point_group_measured_fraction_full 0.991
_diffrn_reflns_point_group_measured_fraction_max 0.991
_diffrn_reflns_theta_full 26.000
_diffrn_reflns_theta_max 26.372
_diffrn_reflns_theta_min 3.651
_diffrn_source 'Enhance (Mo) X-ray Source'
_exptl_absorpt_coefficient_mu 3.467
_exptl_absorpt_correction_T_max 1.00000
_exptl_absorpt_correction_T_min 0.25164
_exptl_absorpt_correction_type multi-scan
_exptl_absorpt_process_details
;
CrysAlisPro, Agilent Technologies,
Version 1.171.37.33 (release 27-03-2014 CrysAlis171 .NET)
(compiled Mar 27 2014,17:12:48)
Empirical absorption correction using spherical harmonics,
 implemented in SCALE3 ABSPACK scaling algorithm.
;
_exptl_crystal_colour 'clear light colourless'
_exptl_crystal_colour_lustre clear
_exptl_crystal_colour_modifier light
_exptl_crystal_colour_primary colourless
_exptl_crystal_density_diffrn 1.551
_exptl_crystal_description
;
;
_exptl_crystal_F_000 584
_exptl_crystal_size_max 0.8
_exptl_crystal_size_mid 0.6
_exptl_crystal_size_min 0.25
_refine_diff_density_max 0.606
_refine_diff_density_min -0.464
_refine_diff_density_rms 0.069
_refine_ls_abs_structure_details
;
 Flack x determined using 985 quotients [(I+)-(I-)]/[(I+)+(I-)]
 (Parsons, Flack and Wagner, Acta Cryst. B69 (2013) 249-259).
;
_refine_ls_abs_structure_Flack -0.026(10)
_refine_ls_extinction_method none
_refine_ls_goodness_of_fit_ref 1.010
_refine_ls_hydrogen_treatment constr
_refine_ls_matrix_type full
_refine_ls_number_parameters 271
_refine_ls_number_reflns 4999
_refine_ls_number_restraints 1
_refine_ls_restrained_S_all 1.010
_refine_ls_R_factor_all 0.1015
_refine_ls_R_factor_gt 0.0584
_refine_ls_shift/su_max 0.000
_refine_ls_shift/su_mean 0.000
_refine_ls_structure_factor_coef Fsqd
_refine_ls_weighting_details 'w=1/[\s^2^(Fo^2^)+(0.0400P)^2^] where P=(Fo^2^+2Fc^2^)/3'
_refine_ls_weighting_scheme calc
_refine_ls_wR_factor_gt 0.0994
_refine_ls_wR_factor_ref 0.1177
_reflns_Friedel_coverage 0.870
_reflns_Friedel_fraction_full 0.986
_reflns_Friedel_fraction_max 0.984
_reflns_number_gt 3271
_reflns_number_total 4999
_reflns_threshold_expression 'I > 2\s(I)'
_cod_data_source_file cs6b02048_si_002.cif
_cod_data_source_block fxm-zpf-20150326
_cod_depositor_comments 'Adding full bibliography for 4513975--4513977.cif.'
_cod_original_cell_volume 1238.31(19)
_cod_database_code 4513975
_shelx_space_group_comment
;
The symmetry employed for this shelxl refinement is uniquely defined
by the following loop, which should always be used as a source of
symmetry information in preference to the above space-group names.
They are only intended as comments.
;
_reflns_odcompleteness_completeness 99.63
_reflns_odcompleteness_iscentric 1
_reflns_odcompleteness_theta 26.32
_olex2_refinement_description
;
1. Fixed Uiso
 At 1.2 times of:
  All C(H) groups, All C(H,H) groups
2.a Ternary CH refined with riding coordinates:
 C00A(H00A), C00B(H00N), C00D(H00D), C00F(H00O)
2.b Secondary CH2 refined with riding coordinates:
 C00K(H00B,H00C), C00M(H00Q,H00R), C00O(H00E,H00F), C00P(H00H,H00K), C00Q(H00L,
 H00M), C00S(H00U,H00V), C00T(H00W,H00X), C00U(H00Y,H)
2.c Aromatic/amide H refined with riding coordinates:
 C00G(H00G), C00I(H00I), C00J(H00J), C00L(H00P), C00N(H00S), C00R(H00T)
;
_shelx_shelxl_version_number 2014/7
_olex2_date_sample_data_collection 1427426327.72
_olex2_submission_special_instructions 'No special instructions were received'

loop_
_space_group_symop_operation_xyz
'x, y, z'
'-x, y+1/2, -z'

loop_
_atom_site_label
_atom_site_type_symbol
_atom_site_fract_x
_atom_site_fract_y
_atom_site_fract_z
_atom_site_U_iso_or_equiv
_atom_site_adp_type
_atom_site_occupancy
_atom_site_site_symmetry_order
_atom_site_calc_flag
_atom_site_refinement_flags_posn
Br01 Br 0.70653(10) 0.70150(8) 0.89038(9) 0.0723(4) Uani 1 1 d .
Br02 Br 0.06110(12) 0.39115(13) 0.90418(9) 0.0882(4) Uani 1 1 d .
S003 S 0.6955(3) 0.0811(3) 0.8054(3) 0.0904(10) Uani 1 1 d .
S004 S 0.2766(3) 0.1624(3) 0.6150(3) 0.0882(10) Uani 1 1 d .
O005 O 0.4373(6) 0.5176(6) 0.6457(5) 0.0550(15) Uani 1 1 d .
O006 O 0.4551(6) 0.4918(6) 0.8831(5) 0.0628(18) Uani 1 1 d .
O007 O -0.1114(6) 0.4508(7) 0.6660(5) 0.0663(18) Uani 1 1 d .
O008 O 0.0926(7) 0.7119(7) 0.7165(5) 0.0709(17) Uani 1 1 d .
C009 C 0.5878(8) 0.3088(8) 0.8417(7) 0.044(2) Uani 1 1 d .
C00A C 0.5036(9) 0.6330(8) 0.7034(8) 0.053(2) Uani 1 1 d .
H00A H 0.4336 0.6821 0.7309 0.063 Uiso 1 1 calc R
C00B C 0.0586(9) 0.6519(9) 0.8006(7) 0.052(2) Uani 1 1 d .
H00N H -0.0446 0.6586 0.7923 0.062 Uiso 1 1 calc R
C00C C 0.0134(9) 0.4252(8) 0.6991(7) 0.048(2) Uani 1 1 d .
C00D C 0.6144(8) 0.5638(8) 0.7883(7) 0.052(2) Uani 1 1 d .
H00D H 0.6869 0.5182 0.7612 0.062 Uiso 1 1 calc R
C00E C 0.5463(8) 0.4566(8) 0.8436(7) 0.044(2) Uani 1 1 d .
C00F C 0.0992(9) 0.4997(10) 0.7942(7) 0.053(2) Uani 1 1 d .
H00O H 0.2012 0.4937 0.7974 0.063 Uiso 1 1 calc R
C00G C 0.5383(8) 0.2040(11) 0.8965(7) 0.063(2) Uani 1 1 d .
H00G H 0.4784 0.2224 0.9378 0.075 Uiso 1 1 calc R
C00H C 0.0894(9) 0.3244(9) 0.6527(7) 0.050(2) Uani 1 1 d .
C00I C 0.6764(9) 0.2537(9) 0.7896(8) 0.062(3) Uani 1 1 d .
H00I H 0.7212 0.3060 0.7498 0.074 Uiso 1 1 calc R
C00J C 0.5868(10) 0.0722(10) 0.8832(8) 0.066(3) Uani 1 1 d .
H00J H 0.5636 -0.0089 0.9124 0.079 Uiso 1 1 calc R
C00K C 0.5639(11) 0.7325(9) 0.6392(8) 0.069(3) Uani 1 1 d .
H00B H 0.6056 0.8127 0.6790 0.083 Uiso 1 1 calc R
H00C H 0.6385 0.6861 0.6163 0.083 Uiso 1 1 calc R
C00L C 0.0296(11) 0.2599(11) 0.5585(8) 0.074(3) Uani 1 1 d .
H00P H -0.0629 0.2772 0.5202 0.089 Uiso 1 1 calc R
C00M C 0.1363(11) 0.7248(11) 0.8975(8) 0.074(3) Uani 1 1 d .
H00Q H 0.1052 0.6860 0.9532 0.089 Uiso 1 1 calc R
H00R H 0.2382 0.7090 0.9102 0.089 Uiso 1 1 calc R
C00N C 0.2247(10) 0.2776(9) 0.6916(8) 0.061(3) Uani 1 1 d .
H00S H 0.2824 0.3057 0.7535 0.073 Uiso 1 1 calc R
C00O C 0.3192(9) 0.5593(12) 0.5631(8) 0.069(3) Uani 1 1 d .
H00E H 0.2480 0.6069 0.5890 0.083 Uiso 1 1 calc R
H00F H 0.2750 0.4773 0.5268 0.083 Uiso 1 1 calc R
C00P C 0.3700(11) 0.6554(11) 0.4921(9) 0.075(3) Uani 1 1 d .
H00H H 0.4342 0.6052 0.4611 0.090 Uiso 1 1 calc R
H00K H 0.2889 0.6869 0.4394 0.090 Uiso 1 1 calc R
C00Q C 0.4467(13) 0.7802(11) 0.5494(10) 0.089(4) Uani 1 1 d .
H00L H 0.3789 0.8378 0.5720 0.107 Uiso 1 1 calc R
H00M H 0.4878 0.8360 0.5054 0.107 Uiso 1 1 calc R
C00R C 0.1197(12) 0.1711(12) 0.5297(9) 0.086(4) Uani 1 1 d .
H00T H 0.0969 0.1211 0.4699 0.103 Uiso 1 1 calc R
C00S C 0.0550(16) 0.8566(11) 0.7067(10) 0.102(4) Uani 1 1 d .
H00U H -0.0469 0.8661 0.6992 0.123 Uiso 1 1 calc R
H00V H 0.0758 0.8934 0.6466 0.123 Uiso 1 1 calc R
C00T C 0.1063(12) 0.8803(13) 0.8904(9) 0.086(3) Uani 1 1 d .
H00W H 0.1673 0.9270 0.9483 0.103 Uiso 1 1 calc R
H00X H 0.0078 0.8970 0.8906 0.103 Uiso 1 1 calc R
C00U C 0.1335(15) 0.9398(12) 0.7948(11) 0.107(4) Uani 1 1 d .
H00Y H 0.1019 1.0362 0.7867 0.128 Uiso 1 1 calc R
H H 0.2350 0.9377 0.7995 0.128 Uiso 1 1 calc R

loop_
_atom_site_aniso_label
_atom_site_aniso_U_11
_atom_site_aniso_U_22
_atom_site_aniso_U_33
_atom_site_aniso_U_23
_atom_site_aniso_U_13
_atom_site_aniso_U_12
Br01 0.0734(6) 0.0590(5) 0.0859(9) -0.0221(6) 0.0232(5) -0.0155(5)
Br02 0.1240(9) 0.0923(8) 0.0468(6) 0.0218(6) 0.0198(6) -0.0013(7)
S003 0.128(2) 0.0470(15) 0.105(3) -0.0033(17) 0.046(2) 0.0114(16)
S004 0.103(2) 0.070(2) 0.106(3) -0.0180(18) 0.054(2) -0.0036(14)
O005 0.062(3) 0.043(3) 0.061(5) 0.002(3) 0.017(3) -0.005(3)
O006 0.055(3) 0.068(4) 0.075(5) 0.001(4) 0.034(3) 0.005(3)
O007 0.044(3) 0.088(5) 0.061(5) 0.005(4) 0.003(3) -0.004(3)
O008 0.105(4) 0.064(4) 0.052(4) -0.001(4) 0.037(4) -0.011(4)
C009 0.040(4) 0.043(5) 0.047(6) -0.002(4) 0.008(4) -0.001(3)
C00A 0.060(5) 0.036(4) 0.067(7) 0.002(5) 0.027(5) 0.009(4)
C00B 0.054(5) 0.064(6) 0.042(6) 0.004(5) 0.023(4) -0.002(4)
C00C 0.049(5) 0.053(5) 0.041(5) 0.013(4) 0.011(4) -0.010(4)
C00D 0.051(5) 0.040(4) 0.069(7) -0.019(5) 0.024(5) -0.003(4)
C00E 0.035(4) 0.056(5) 0.041(6) 0.003(4) 0.009(4) -0.002(4)
C00F 0.046(5) 0.069(6) 0.043(6) 0.002(5) 0.011(4) 0.001(4)
C00G 0.063(5) 0.063(6) 0.062(7) 0.009(6) 0.017(5) -0.004(5)
C00H 0.047(5) 0.053(5) 0.048(6) 0.003(4) 0.012(4) -0.012(4)
C00I 0.077(6) 0.046(5) 0.068(7) -0.007(5) 0.030(6) -0.003(4)
C00J 0.079(6) 0.047(5) 0.068(8) 0.009(5) 0.016(5) -0.006(5)
C00K 0.098(7) 0.044(6) 0.073(8) 0.006(5) 0.034(6) -0.011(5)
C00L 0.083(7) 0.087(8) 0.047(7) -0.007(6) 0.005(6) -0.029(6)
C00M 0.090(6) 0.085(8) 0.048(7) -0.008(6) 0.018(5) -0.006(6)
C00N 0.066(6) 0.050(5) 0.070(8) -0.010(5) 0.024(5) -0.009(4)
C00O 0.060(6) 0.089(7) 0.057(7) 0.016(6) 0.013(5) 0.003(5)
C00P 0.090(7) 0.077(7) 0.070(8) 0.018(6) 0.040(6) 0.009(5)
C00Q 0.127(10) 0.057(6) 0.095(10) 0.024(7) 0.049(8) 0.010(7)
C00R 0.111(8) 0.087(9) 0.065(8) -0.027(7) 0.032(7) -0.032(7)
C00S 0.184(12) 0.062(8) 0.067(9) 0.004(6) 0.045(8) -0.011(7)
C00T 0.120(8) 0.080(7) 0.064(8) -0.024(7) 0.033(6) -0.009(7)
C00U 0.159(11) 0.069(8) 0.108(12) -0.017(8) 0.064(10) -0.028(8)

loop_
_atom_type_symbol
_atom_type_description
_atom_type_scat_dispersion_real
_atom_type_scat_dispersion_imag
_atom_type_scat_source
C C 0.0033 0.0016 'International Tables Vol C Tables 4.2.6.8 and 6.1.1.4'
H H 0.0000 0.0000 'International Tables Vol C Tables 4.2.6.8 and 6.1.1.4'
Br Br -0.2901 2.4595 'International Tables Vol C Tables 4.2.6.8 and 6.1.1.4'
O O 0.0106 0.0060 'International Tables Vol C Tables 4.2.6.8 and 6.1.1.4'
S S 0.1246 0.1234 'International Tables Vol C Tables 4.2.6.8 and 6.1.1.4'

loop_
_geom_angle_atom_site_label_1
_geom_angle_atom_site_label_2
_geom_angle_atom_site_label_3
_geom_angle
C00I S003 C00J 93.8(5)
C00R S004 C00N 92.5(6)
C00A O005 C00O 112.2(7)
C00B O008 C00S 111.4(8)
C00G C009 C00E 122.7(8)
C00I C009 C00E 126.5(8)
C00I C009 C00G 110.8(8)
O005 C00A H00A 109.5
O005 C00A C00D 102.6(6)
O005 C00A C00K 110.5(8)
C00D C00A H00A 109.5
C00K C00A H00A 109.5
C00K C00A C00D 114.9(7)
O008 C00B H00N 109.2
O008 C00B C00F 103.0(7)
O008 C00B C00M 111.5(7)
C00F C00B H00N 109.2
C00F C00B C00M 114.6(8)
C00M C00B H00N 109.2
O007 C00C C00F 119.9(8)
O007 C00C C00H 122.8(8)
C00H C00C C00F 117.4(7)
Br01 C00D H00D 109.6
C00A C00D Br01 110.9(5)
C00A C00D H00D 109.6
C00A C00D C00E 111.5(6)
C00E C00D Br01 105.6(6)
C00E C00D H00D 109.6
O006 C00E C009 121.0(8)
O006 C00E C00D 120.1(7)
C009 C00E C00D 118.8(7)
Br02 C00F H00O 109.1
C00B C00F Br02 111.2(6)
C00B C00F C00C 113.9(7)
C00B C00F H00O 109.1
C00C C00F Br02 104.2(6)
C00C C00F H00O 109.1
C009 C00G H00G 123.1
C00J C00G C009 113.8(8)
C00J C00G H00G 123.1
C00L C00H C00C 123.9(9)
C00N C00H C00C 126.2(9)
C00N C00H C00L 109.9(9)
S003 C00I H00I 123.9
C009 C00I S003 112.2(7)
C009 C00I H00I 123.9
S003 C00J H00J 125.4
C00G C00J S003 109.3(7)
C00G C00J H00J 125.4
C00A C00K H00B 109.6
C00A C00K H00C 109.6
H00B C00K H00C 108.1
C00Q C00K C00A 110.2(8)
C00Q C00K H00B 109.6
C00Q C00K H00C 109.6
C00H C00L H00P 123.1
C00R C00L C00H 113.7(10)
C00R C00L H00P 123.1
C00B C00M H00Q 109.5
C00B C00M H00R 109.5
H00Q C00M H00R 108.1
C00T C00M C00B 110.6(9)
C00T C00M H00Q 109.5
C00T C00M H00R 109.5
S004 C00N H00S 123.8
C00H C00N S004 112.5(8)
C00H C00N H00S 123.8
O005 C00O H00E 109.5
O005 C00O H00F 109.5
O005 C00O C00P 110.6(8)
H00E C00O H00F 108.1
C00P C00O H00E 109.5
C00P C00O H00F 109.5
C00O C00P H00H 109.7
C00O C00P H00K 109.7
H00H C00P H00K 108.2
C00Q C00P C00O 109.9(10)
C00Q C00P H00H 109.7
C00Q C00P H00K 109.7
C00K C00Q H00L 109.6
C00K C00Q H00M 109.6
C00P C00Q C00K 110.4(8)
C00P C00Q H00L 109.6
C00P C00Q H00M 109.6
H00L C00Q H00M 108.1
S004 C00R H00T 124.3
C00L C00R S004 111.4(9)
C00L C00R H00T 124.3
O008 C00S H00U 109.1
O008 C00S H00V 109.1
O008 C00S C00U 112.3(10)
H00U C00S H00V 107.9
C00U C00S H00U 109.1
C00U C00S H00V 109.1
C00M C00T H00W 109.5
C00M C00T H00X 109.5
C00M C00T C00U 110.6(10)
H00W C00T H00X 108.1
C00U C00T H00W 109.5
C00U C00T H00X 109.5
C00S C00U C00T 109.8(9)
C00S C00U H00Y 109.7
C00S C00U H 109.7
C00T C00U H00Y 109.7
C00T C00U H 109.7
H00Y C00U H 108.2

loop_
_geom_bond_atom_site_label_1
_geom_bond_atom_site_label_2
_geom_bond_distance
Br01 C00D 1.967(8)
Br02 C00F 1.953(9)
S003 C00I 1.673(9)
S003 C00J 1.691(11)
S004 C00N 1.693(10)
S004 C00R 1.665(12)
O005 C00A 1.416(10)
O005 C00O 1.446(11)
O006 C00E 1.203(9)
O007 C00C 1.203(9)
O008 C00B 1.409(10)
O008 C00S 1.433(12)
C009 C00E 1.475(11)
C009 C00G 1.415(12)
C009 C00I 1.362(11)
C00A H00A 0.9800
C00A C00D 1.520(13)
C00A C00K 1.518(12)
C00B H00N 0.9800
C00B C00F 1.520(12)
C00B C00M 1.523(13)
C00C C00F 1.534(12)
C00C C00H 1.461(12)
C00D H00D 0.9800
C00D C00E 1.530(12)
C00F H00O 0.9800
C00G H00G 0.9300
C00G C00J 1.378(13)
C00H C00L 1.418(13)
C00H C00N 1.358(12)
C00I H00I 0.9300
C00J H00J 0.9300
C00K H00B 0.9700
C00K H00C 0.9700
C00K C00Q 1.518(15)
C00L H00P 0.9300
C00L C00R 1.352(14)
C00M H00Q 0.9700
C00M H00R 0.9700
C00M C00T 1.517(16)
C00N H00S 0.9300
C00O H00E 0.9700
C00O H00F 0.9700
C00O C00P 1.517(13)
C00P H00H 0.9700
C00P H00K 0.9700
C00P C00Q 1.517(15)
C00Q H00L 0.9700
C00Q H00M 0.9700
C00R H00T 0.9300
C00S H00U 0.9700
C00S H00V 0.9700
C00S C00U 1.487(16)
C00T H00W 0.9700
C00T H00X 0.9700
C00T C00U 1.521(16)
C00U H00Y 0.9700
C00U H 0.9700

loop_
_geom_torsion_atom_site_label_1
_geom_torsion_atom_site_label_2
_geom_torsion_atom_site_label_3
_geom_torsion_atom_site_label_4
_geom_torsion
Br01 C00D C00E O006 61.5(9)
Br01 C00D C00E C009 -122.4(7)
O005 C00A C00D Br01 -172.6(5)
O005 C00A C00D C00E -55.3(9)
O005 C00A C00K C00Q 57.0(10)
O005 C00O C00P C00Q -56.0(11)
O007 C00C C00F Br02 83.6(8)
O007 C00C C00F C00B -37.8(11)
O007 C00C C00H C00L 8.0(13)
O007 C00C C00H C00N -171.6(9)
O008 C00B C00F Br02 -179.8(5)
O008 C00B C00F C00C -62.3(8)
O008 C00B C00M C00T 54.8(11)
O008 C00S C00U C00T -56.8(15)
C009 C00G C00J S003 1.2(10)
C00A O005 C00O C00P 60.9(10)
C00A C00D C00E O006 -59.1(11)
C00A C00D C00E C009 117.0(8)
C00A C00K C00Q C00P -53.5(12)
C00B O008 C00S C00U 61.4(13)
C00B C00M C00T C00U -50.8(12)
C00C C00H C00L C00R 179.4(8)
C00C C00H C00N S004 -179.3(7)
C00D C00A C00K C00Q 172.5(8)
C00E C009 C00G C00J 178.7(9)
C00E C009 C00I S003 -179.2(7)
C00F C00B C00M C00T 171.3(8)
C00F C00C C00H C00L -172.1(8)
C00F C00C C00H C00N 8.3(12)
C00G C009 C00E O006 -8.6(14)
C00G C009 C00E C00D 175.4(8)
C00G C009 C00I S003 1.1(10)
C00H C00C C00F Br02 -96.3(7)
C00H C00C C00F C00B 142.3(7)
C00H C00L C00R S004 0.4(12)
C00I S003 C00J C00G -0.5(8)
C00I C009 C00E O006 171.7(9)
C00I C009 C00E C00D -4.4(14)
C00I C009 C00G C00J -1.5(11)
C00J S003 C00I C009 -0.3(9)
C00K C00A C00D Br01 67.4(8)
C00K C00A C00D C00E -175.3(7)
C00L C00H C00N S004 1.1(10)
C00M C00B C00F Br02 59.0(8)
C00M C00B C00F C00C 176.4(7)
C00M C00T C00U C00S 51.8(14)
C00N S004 C00R C00L 0.2(9)
C00N C00H C00L C00R -0.9(12)
C00O O005 C00A C00D 175.9(7)
C00O O005 C00A C00K -61.1(9)
C00O C00P C00Q C00K 53.1(12)
C00R S004 C00N C00H -0.7(8)
C00S O008 C00B C00F 177.3(8)
C00S O008 C00B C00M -59.4(11)
